data_4020005
loop_
_publ_author_name
'Kevin R. Campos'
'Michel Journet'
'Sandra Lee'
'Edward J. J. Grabowski'
'Richard D. Tillyer'

_journal_name_full 'Journal of Organic Chemistry'
_journal_page_first 268
_journal_page_last 274
_journal_paper_doi 10.1021/jo048305+
_journal_volume 70
_journal_year 2005
_chemical_formula_sum 'C44 H38 N2 O2 P2 Pd'
_chemical_formula_weight 795.10
_space_group_IT_number 19
_symmetry_cell_setting orthorhombic
_symmetry_space_group_name_Hall 'P 2ac 2ab'
_symmetry_space_group_name_H-M 'P 21 21 21'
_atom_sites_solution_hydrogens geom
_atom_sites_solution_primary direct
_atom_sites_solution_secondary difmap
_cell_angle_alpha 90.00
_cell_angle_beta 90.00
_cell_angle_gamma 90.00
_cell_formula_units_Z 4
_cell_length_a 9.7483(14)
_cell_length_b 17.536(3)
_cell_length_c 21.060(3)
_cell_measurement_reflns_used 3716
_cell_measurement_temperature 298(2)
_cell_measurement_theta_max 21.47
_cell_measurement_theta_min 2.30
_cell_volume 3600.1(9)
_diffrn_ambient_temperature 298(2)
_diffrn_detector_area_resol_mean ?
_diffrn_measurement_device_type 'CCD area detector'
_diffrn_measurement_method 'phi and omega scans'
_diffrn_radiation_monochromator graphite
_diffrn_radiation_source 'fine-focus sealed tube'
_diffrn_radiation_type MoK\a
_diffrn_radiation_wavelength 0.71073
_diffrn_reflns_av_R_equivalents 0.0584
_diffrn_reflns_av_sigmaI/netI 0.0825
_diffrn_reflns_limit_h_max 12
_diffrn_reflns_limit_h_min -11
_diffrn_reflns_limit_k_max 11
_diffrn_reflns_limit_k_min -22
_diffrn_reflns_limit_l_max 26
_diffrn_reflns_limit_l_min -25
_diffrn_reflns_number 20453
_diffrn_reflns_theta_max 26.50
_diffrn_reflns_theta_min 1.51
_diffrn_standards_decay_% ?
_diffrn_standards_interval_count ?
_diffrn_standards_interval_time ?
_diffrn_standards_number ?
_exptl_absorpt_coefficient_mu 0.646
_exptl_absorpt_correction_type none
_exptl_crystal_colour Yellow
_exptl_crystal_density_diffrn 1.467
_exptl_crystal_density_meas 0
_exptl_crystal_density_method 'not measured'
_exptl_crystal_description Prism
_exptl_crystal_F_000 1632
_exptl_crystal_size_max 0.50
_exptl_crystal_size_mid 0.40
_exptl_crystal_size_min 0.20
_refine_ls_abs_structure_details 'Flack H D (1983), Acta Cryst. A39, 876-881'
_refine_ls_abs_structure_Flack -0.01(3)
_refine_ls_extinction_coef ?
_refine_ls_extinction_method none
_refine_ls_goodness_of_fit_ref 0.895
_refine_ls_hydrogen_treatment mixed
_refine_ls_matrix_type full
_refine_ls_number_parameters 460
_refine_ls_number_reflns 7430
_refine_ls_number_restraints 0
_refine_ls_restrained_S_all 0.895
_refine_ls_R_factor_all 0.0578
_refine_ls_R_factor_gt 0.0469
_refine_ls_shift/su_max 0.000
_refine_ls_shift/su_mean 0.000
_refine_ls_structure_factor_coef Fsqd
_refine_ls_weighting_details 'calc w=1/[\s^2^(Fo^2^)+(0.0332P)^2^+0.0000P] where P=(Fo^2^+2Fc^2^)/3'
_refine_ls_weighting_scheme calc
_refine_ls_wR_factor_gt 0.0873
_refine_ls_wR_factor_ref 0.0904
_reflns_number_gt 5970
_reflns_number_total 7430
_reflns_threshold_expression >2sigma(I)
_cod_depositor_comments
;
The following automatic conversions were performed:
'_symmetry_cell_setting' value 'Orthorhombic' changed to 'orthorhombic'
according to '/home/saulius/struct/CIF-dictionaries/cif_core.dic'
dictionary named 'cif_core.dic' version 2.4.1 from 2010-06-29.

Automatic conversion script
Id: cif_fix_enum 1527 2010-12-29 10:47:43Z saulius 
;
_cod_original_sg_symbol_H-M P2(1)2(1)2(1)
_cod_database_code 4020005

loop_
_symmetry_equiv_pos_as_xyz
'x, y, z'
'-x+1/2, -y, z+1/2'
'-x, y+1/2, -z+1/2'
'x+1/2, -y+1/2, -z'

loop_
_atom_site_label
_atom_site_type_symbol
_atom_site_fract_x
_atom_site_fract_y
_atom_site_fract_z
_atom_site_U_iso_or_equiv
_atom_site_adp_type
_atom_site_occupancy
_atom_site_symmetry_multiplicity
_atom_site_calc_flag
_atom_site_refinement_flags
_atom_site_disorder_assembly
_atom_site_disorder_group
Pd1 Pd 0.23569(3) 0.075686(19) 0.161329(15) 0.03466(10) Uani 1 1 d . . .
P2 P 0.23345(14) 0.09298(6) 0.26669(5) 0.0375(3) Uani 1 1 d . . .
N1 N 0.2465(4) 0.0694(2) 0.06438(14) 0.0375(8) Uani 1 1 d . . .
P1 P 0.10995(13) -0.03032(7) 0.14963(6) 0.0382(3) Uani 1 1 d . . .
N2 N 0.3525(4) 0.1725(2) 0.14965(18) 0.0397(10) Uani 1 1 d . . .
C3 C 0.2603(5) 0.1500(2) 0.04506(19) 0.0400(11) Uani 1 1 d . . .
H3 H 0.1771 0.1747 0.0611 0.048 Uiso 1 1 calc R . .
C21 C 0.3745(5) 0.1867(3) 0.0809(2) 0.0424(13) Uani 1 1 d . . .
H21 H 0.4617 0.1637 0.0679 0.051 Uiso 1 1 calc R . .
C1 C 0.2604(6) 0.2545(3) -0.0343(2) 0.0554(13) Uani 1 1 d . . .
H1A H 0.2632 0.2660 -0.0794 0.066 Uiso 1 1 calc R . .
H1B H 0.1758 0.2751 -0.0171 0.066 Uiso 1 1 calc R . .
C4 C 0.3169(5) 0.0163(3) 0.0329(2) 0.0408(13) Uani 1 1 d . . .
C34 C 0.3507(6) 0.0266(4) 0.3750(3) 0.0599(16) Uani 1 1 d . . .
H34 H 0.2819 0.0503 0.3984 0.072 Uiso 1 1 calc R . .
O2 O 0.5653(4) 0.2187(2) 0.17245(17) 0.0616(10) Uani 1 1 d . . .
C20 C 0.3791(6) 0.2720(3) 0.0677(2) 0.0505(14) Uani 1 1 d . . .
H20A H 0.2999 0.2960 0.0872 0.061 Uiso 1 1 calc R . .
H20B H 0.4606 0.2933 0.0872 0.061 Uiso 1 1 calc R . .
C7 C 0.2020(5) -0.0948(3) 0.0966(2) 0.0434(13) Uani 1 1 d . . .
C2 C 0.2634(6) 0.1692(3) -0.02483(19) 0.0492(13) Uani 1 1 d . . .
H2A H 0.3459 0.1484 -0.0438 0.059 Uiso 1 1 calc R . .
H2B H 0.1849 0.1463 -0.0457 0.059 Uiso 1 1 calc R . .
C33 C 0.3510(6) 0.0319(3) 0.3097(2) 0.0454(13) Uani 1 1 d . . .
C13 C 0.0678(5) -0.0909(3) 0.2172(2) 0.0371(11) Uani 1 1 d . . .
C36 C 0.5509(8) -0.0480(4) 0.3716(4) 0.083(2) Uani 1 1 d . . .
H36 H 0.6185 -0.0758 0.3925 0.099 Uiso 1 1 calc R . .
C23 C 0.4056(5) 0.2187(3) 0.2550(2) 0.0412(12) Uani 1 1 d . . .
C17 C 0.0165(6) -0.1840(3) 0.3214(3) 0.0575(16) Uani 1 1 d . . .
H17 H -0.0008 -0.2150 0.3563 0.069 Uiso 1 1 calc R . .
C11 C -0.1015(6) -0.0520(3) 0.0616(3) 0.0650(17) Uani 1 1 d . . .
H11 H -0.0481 -0.0909 0.0445 0.078 Uiso 1 1 calc R . .
C22 C 0.4492(5) 0.1990(3) 0.1888(2) 0.0420(12) Uani 1 1 d . . .
C26 C 0.2633(6) 0.2162(3) 0.3482(2) 0.0598(14) Uani 1 1 d . . .
H26 H 0.1930 0.1936 0.3714 0.072 Uiso 1 1 calc R . .
C35 C 0.4518(8) -0.0137(4) 0.4055(3) 0.073(2) Uani 1 1 d . . .
H35 H 0.4518 -0.0172 0.4496 0.088 Uiso 1 1 calc R . .
O1 O 0.3920(4) 0.0266(2) -0.01287(17) 0.0591(11) Uani 1 1 d . . .
C38 C 0.4538(6) -0.0026(3) 0.2768(3) 0.0568(15) Uani 1 1 d . . .
H38 H 0.4562 0.0013 0.2328 0.068 Uiso 1 1 calc R . .
C6 C 0.3655(6) -0.1199(3) 0.0151(2) 0.0547(15) Uani 1 1 d . . .
H6 H 0.4297 -0.1026 -0.0142 0.066 Uiso 1 1 calc R . .
C28 C 0.0637(5) 0.0900(3) 0.3019(2) 0.0417(12) Uani 1 1 d . . .
C14 C -0.0658(5) -0.1085(3) 0.2342(2) 0.0472(13) Uani 1 1 d . . .
H14 H -0.1392 -0.0894 0.2109 0.057 Uiso 1 1 calc R . .
C8 C -0.0529(5) -0.0113(3) 0.1122(2) 0.0435(13) Uani 1 1 d . . .
C10 C -0.2637(7) 0.0587(4) 0.1115(3) 0.0810(19) Uani 1 1 d . . .
H10 H -0.3199 0.0956 0.1295 0.097 Uiso 1 1 calc R . .
C29 C -0.0258(6) 0.1462(3) 0.2824(3) 0.0598(15) Uani 1 1 d . . .
H29 H 0.0047 0.1846 0.2554 0.072 Uiso 1 1 calc R . .
C30 C 0.0198(5) 0.0344(3) 0.3442(3) 0.0518(13) Uani 1 1 d . . .
H30 H 0.0791 -0.0037 0.3579 0.062 Uiso 1 1 calc R . .
C15 C 0.1726(5) -0.1209(3) 0.2528(2) 0.0431(12) Uani 1 1 d . . .
H15 H 0.2628 -0.1097 0.2417 0.052 Uiso 1 1 calc R . .
C9 C -0.1345(6) 0.0449(4) 0.1362(3) 0.0698(18) Uani 1 1 d . . .
H9 H -0.1027 0.0745 0.1698 0.084 Uiso 1 1 calc R . .
C19 C 0.3802(6) 0.2907(3) -0.0019(2) 0.0577(16) Uani 1 1 d . . .
H19A H 0.3763 0.3455 -0.0076 0.069 Uiso 1 1 calc R . .
H19B H 0.4647 0.2724 -0.0209 0.069 Uiso 1 1 calc R . .
C24 C 0.4706(6) 0.2818(3) 0.2816(3) 0.0571(15) Uani 1 1 d . . .
H24 H 0.5437 0.3039 0.2600 0.068 Uiso 1 1 calc R . .
C25 C 0.3012(5) 0.1851(3) 0.2906(2) 0.0417(12) Uani 1 1 d . . .
C27 C 0.3268(7) 0.2793(4) 0.3718(3) 0.075(2) Uani 1 1 d . . .
H27 H 0.2992 0.2997 0.4105 0.090 Uiso 1 1 calc R . .
C18 C -0.0887(6) -0.1549(3) 0.2863(3) 0.0560(15) Uani 1 1 d . . .
H18 H -0.1785 -0.1665 0.2977 0.067 Uiso 1 1 calc R . .
C16 C 0.1482(6) -0.1665(3) 0.3041(2) 0.0541(15) Uani 1 1 d . . .
H16 H 0.2214 -0.1859 0.3274 0.065 Uiso 1 1 calc R . .
C31 C -0.1605(6) 0.1459(4) 0.3027(3) 0.0725(19) Uani 1 1 d . . .
H31 H -0.2220 0.1821 0.2875 0.087 Uiso 1 1 calc R . .
C12 C -0.2255(8) -0.0370(4) 0.0358(3) 0.083(2) Uani 1 1 d . . .
H12 H -0.2555 -0.0642 0.0006 0.100 Uiso 1 1 calc R . .
C37 C 0.5541(7) -0.0429(4) 0.3078(4) 0.078(2) Uani 1 1 d . . .
H37 H 0.6238 -0.0666 0.2850 0.094 Uiso 1 1 calc R . .
C2A C 0.2494(9) -0.2234(3) 0.0643(2) 0.0745(18) Uani 1 1 d . . .
H2A1 H 0.2313 -0.2753 0.0676 0.089 Uiso 1 1 calc R . .
C25A C 0.4307(7) 0.3124(3) 0.3385(3) 0.0684(17) Uani 1 1 d . . .
H25A H 0.4743 0.3556 0.3544 0.082 Uiso 1 1 calc R . .
C4A C 0.2939(5) -0.0671(3) 0.0509(2) 0.0425(12) Uani 1 1 d . . .
C27A C -0.1144(7) 0.0370(4) 0.3655(3) 0.0690(18) Uani 1 1 d . . .
H27A H -0.1450 0.0005 0.3942 0.083 Uiso 1 1 calc R . .
C3A C 0.3452(7) -0.1971(4) 0.0214(3) 0.0711(19) Uani 1 1 d . . .
H3A H 0.3955 -0.2312 -0.0031 0.085 Uiso 1 1 calc R . .
C1A C 0.1811(7) -0.1724(3) 0.1022(3) 0.0638(18) Uani 1 1 d . . .
H1A1 H 0.1193 -0.1904 0.1324 0.077 Uiso 1 1 calc R . .
C10A C -0.3067(7) 0.0184(5) 0.0616(4) 0.094(3) Uani 1 1 d . . .
H10A H -0.3927 0.0280 0.0443 0.113 Uiso 1 1 calc R . .
C26A C -0.2025(6) 0.0923(4) 0.3450(3) 0.0778(19) Uani 1 1 d . . .
H26A H -0.2921 0.0933 0.3601 0.093 Uiso 1 1 calc R . .

loop_
_atom_site_aniso_label
_atom_site_aniso_U_11
_atom_site_aniso_U_22
_atom_site_aniso_U_33
_atom_site_aniso_U_23
_atom_site_aniso_U_13
_atom_site_aniso_U_12
Pd1 0.03584(18) 0.03794(18) 0.03020(16) 0.00059(15) 0.00171(17) -0.00274(18)
P2 0.0382(7) 0.0408(7) 0.0336(6) -0.0013(5) 0.0036(6) -0.0027(7)
N1 0.042(2) 0.042(2) 0.0281(17) -0.0006(16) 0.0001(19) -0.006(3)
P1 0.0389(7) 0.0395(8) 0.0361(8) 0.0015(6) -0.0030(6) -0.0031(6)
N2 0.042(2) 0.042(2) 0.035(2) 0.0019(18) 0.0024(19) -0.0065(19)
C3 0.040(3) 0.042(3) 0.038(2) -0.0010(19) -0.001(3) 0.004(3)
C21 0.040(3) 0.047(3) 0.040(3) 0.000(2) 0.004(2) 0.000(3)
C1 0.066(4) 0.057(3) 0.044(3) 0.008(2) -0.005(3) 0.003(4)
C4 0.037(3) 0.053(4) 0.033(3) 0.008(2) -0.008(2) -0.007(3)
C34 0.052(4) 0.072(4) 0.056(4) 0.006(3) 0.000(3) -0.009(3)
O2 0.045(2) 0.086(3) 0.054(2) -0.008(2) 0.0036(19) -0.0193(19)
C20 0.059(4) 0.041(3) 0.052(3) 0.000(2) -0.002(3) -0.012(3)
C7 0.057(3) 0.038(3) 0.035(3) -0.002(2) -0.003(2) 0.002(2)
C2 0.065(4) 0.047(3) 0.036(3) 0.008(2) -0.011(3) -0.010(3)
C33 0.046(3) 0.045(3) 0.045(3) 0.004(3) -0.002(3) -0.010(3)
C13 0.041(3) 0.037(3) 0.033(3) -0.004(2) 0.000(2) -0.002(2)
C36 0.072(5) 0.049(5) 0.127(7) 0.033(4) -0.033(5) -0.006(4)
C23 0.043(3) 0.040(3) 0.041(3) -0.002(2) -0.009(2) -0.005(2)
C17 0.077(4) 0.054(4) 0.041(4) 0.006(3) 0.005(3) -0.001(3)
C11 0.059(4) 0.077(5) 0.060(4) 0.007(3) -0.021(3) -0.012(3)
C22 0.043(3) 0.045(3) 0.038(3) 0.002(2) -0.001(2) -0.009(2)
C26 0.076(4) 0.055(3) 0.049(3) -0.009(2) 0.017(4) -0.017(3)
C35 0.072(5) 0.077(5) 0.071(5) 0.031(4) -0.026(4) -0.026(4)
O1 0.066(3) 0.060(3) 0.052(2) 0.0045(19) 0.017(2) 0.006(2)
C38 0.056(4) 0.056(4) 0.058(4) -0.010(3) -0.012(3) 0.006(3)
C6 0.064(4) 0.066(4) 0.034(3) -0.004(3) -0.003(3) 0.007(3)
C28 0.043(3) 0.045(3) 0.037(3) -0.006(2) 0.005(2) -0.004(3)
C14 0.040(3) 0.056(4) 0.046(3) 0.005(2) -0.004(2) -0.003(2)
C8 0.045(3) 0.041(3) 0.045(3) 0.008(2) -0.008(2) 0.000(3)
C10 0.054(4) 0.079(5) 0.111(5) 0.021(4) -0.010(4) 0.014(4)
C29 0.052(4) 0.059(4) 0.068(4) 0.001(3) 0.008(3) 0.000(3)
C30 0.052(3) 0.055(3) 0.049(3) -0.001(3) 0.004(3) -0.010(3)
C15 0.040(3) 0.046(3) 0.043(3) 0.002(2) -0.001(2) -0.001(2)
C9 0.054(4) 0.073(5) 0.082(5) 0.007(3) -0.014(3) 0.006(3)
C19 0.076(4) 0.044(4) 0.053(4) 0.011(3) -0.008(3) -0.010(3)
C24 0.057(3) 0.059(4) 0.054(4) 0.008(3) -0.009(3) -0.028(3)
C25 0.050(3) 0.038(3) 0.038(3) -0.003(2) -0.001(2) -0.003(2)
C27 0.110(6) 0.065(4) 0.050(4) -0.022(3) 0.004(4) -0.009(4)
C18 0.050(3) 0.057(4) 0.062(4) 0.004(3) 0.016(3) -0.015(3)
C16 0.059(4) 0.053(4) 0.051(4) 0.009(3) -0.015(3) 0.002(3)
C31 0.053(4) 0.061(5) 0.104(5) -0.021(4) 0.013(4) 0.010(3)
C12 0.078(5) 0.098(5) 0.075(4) 0.016(4) -0.039(4) -0.016(4)
C37 0.060(4) 0.051(4) 0.123(7) -0.016(4) -0.019(5) 0.010(3)
C2A 0.122(6) 0.049(3) 0.053(3) -0.005(3) 0.020(5) -0.004(5)
C25A 0.098(5) 0.055(4) 0.052(4) -0.014(3) -0.002(4) -0.028(3)
C4A 0.051(3) 0.047(3) 0.030(2) -0.003(2) -0.007(2) 0.005(3)
C27A 0.066(4) 0.074(5) 0.066(4) -0.011(3) 0.026(3) -0.022(4)
C3A 0.114(6) 0.052(4) 0.047(4) -0.014(3) -0.003(4) 0.019(4)
C1A 0.092(5) 0.049(4) 0.050(4) 0.000(3) 0.004(3) -0.001(3)
C10A 0.057(5) 0.100(6) 0.124(7) 0.048(5) -0.039(5) -0.016(4)
C26A 0.056(4) 0.078(5) 0.100(5) -0.025(4) 0.035(4) -0.016(3)
